data_1510800
loop_
_publ_author_name
'Chen, J.-T.'
'Lin, Q.-S.'
'Huang, J.-S.'
'Cheng, W.-D.'

_publ_section_title
;
 Crystal and electronic structures and linear optics of strontium
 pyroborate
;
_journal_name_full 'Journal of Solid State Chemistry'
_journal_page_first 30
_journal_page_last 34
_journal_paper_doi 10.1006/jssc.1998.8100
_journal_volume 144
_journal_year 1999
_chemical_formula_sum 'B2 O5 Sr2'
_chemical_name_systematic 'Sr2 (B2 O5)'
_space_group_IT_number 14
_symmetry_space_group_name_Hall '-P 2ybc'
_symmetry_space_group_name_H-M 'P 1 21/c 1'
_cell_angle_alpha 90
_cell_angle_beta 92.71
_cell_angle_gamma 90
_cell_formula_units_Z 4
_cell_length_a 7.719
_cell_length_b 5.341
_cell_length_c 11.873
_cell_volume 488.943
_citation_journal_id_ASTM JSSCBI
_cod_data_source_file boron_302.cif
_cod_data_source_block B2O5Sr2
_cod_original_cell_volume 488.9429
_cod_database_code 1510800

loop_
_symmetry_equiv_pos_as_xyz
x,y,z
-x,y+1/2,-z+1/2
-x,-y,-z
x,-y-1/2,z-1/2

loop_
_atom_site_label
_atom_site_type_symbol
_atom_site_fract_x
_atom_site_fract_y
_atom_site_fract_z
_atom_site_occupancy
_atom_site_U_iso_or_equiv
O4 O-2 0.8537 0.698 0.4279 1 0.0
Sr2 Sr+2 0.11767 0.4502 0.36749 1 0.0
O5 O-2 0.7463 0.101 0.4927 1 0.0
B1 B+3 0.66 0.068 0.595 1 0.0
O2 O-2 0.6071 0.212 0.1404 1 0.0
B2 B+3 0.839 -0.047 0.4159 1 0.0
O1 O-2 0.3571 0.151 0.3517 1 0.0
Sr1 Sr+2 0.62319 0.4098 0.34069 1 0.0
O3 O-2 0.9013 0.092 0.3313 1 0.0
